data_9011836
loop_
_publ_author_name
'Pavlov, P. V.'
'Belov, N. V.'

_publ_section_title
;
 The structures of herderite, datolite and gadolinite determined by direct
 methods
;
_journal_name_full 'Soviet Physics Crystallography'
_journal_page_first 300
_journal_page_last 314
_journal_volume 4
_journal_year 1959
_chemical_compound_source 'origin of crystal not given'
_chemical_formula_sum 'B Ca H O5 Si'
_chemical_name_mineral Datolite
_space_group_IT_number 14
_symmetry_space_group_name_Hall '-P 2yab'
_symmetry_space_group_name_H-M 'P 1 21/a 1'
_cell_angle_alpha 90
_cell_angle_beta 90
_cell_angle_gamma 90
_cell_formula_units_Z 4
_cell_length_a 9.62
_cell_length_b 7.60
_cell_length_c 4.84
_cell_volume 353.862
_database_code_amcsd 0015536
_exptl_crystal_density_diffrn 3.003
_cod_original_sg_symbol_H-M 'P 21/a'
_cod_original_formula_sum 'Ca B Si O5 H'
_cod_database_code 9011836

loop_
_space_group_symop_operation_xyz
x,y,z
1/2+x,1/2-y,z
1/2-x,1/2+y,-z
-x,-y,-z

loop_
_atom_site_label
_atom_site_fract_x
_atom_site_fract_y
_atom_site_fract_z
_atom_site_type_symbol
_atom_site_attached_hydrogens
Ca 0.33900 0.10800 0.99000 Ca 0
B 0.34000 0.41000 0.57600 B 0
Si 0.08600 0.26200 0.47100 Si 0
O1 0.04000 0.39500 0.24200 O 0
O2 0.46000 0.30400 0.67100 O 0
O3 0.21000 0.32700 0.67600 O 0
O4 0.14200 0.09200 0.32000 O 0
O-H5 0.33600 0.41500 0.25800 O 1

loop_
_cod_changelog_entry_id
_cod_changelog_entry_author
_cod_changelog_entry_date
_cod_changelog_entry_text
1
;cod-tools version 3.8.0
Id: cif_guess_AMCSD_atom_types 9574 2023-05-10 09:00:05Z saulius
;
2023-05-10T18:53:30+03:00
;Derived atom types and hydrogen counts
from atom names that follow the AMCSD naming convention
(Wat == water, O-H == hydroxyl).
;

loop_
_cod_related_entry_id
_cod_related_entry_database
_cod_related_entry_code
1 AMCSD 0015536
